data_1516579
loop_
_publ_author_name
'Zhang, Jie'
'Shao, Ying'
'Wang, Hongxiang'
'Luo, Qiang'
'Chen, Jijun'
'Xu, Dongmei'
'Wan, Xiaobing'

_publ_section_title
;
 Dual Roles of Sulfonyl Hydrazides: A Three-Component Reaction To
 Construct Fully Substituted Pyrazoles Using TBAI/TBHP.
;
_journal_issue 12
_journal_name_full 'Organic letters'
_journal_page_first 3312
_journal_page_last 3315
_journal_paper_doi 10.1021/ol501312s
_journal_volume 16
_journal_year 2014
_chemical_formula_moiety 'C22 H25 N2 O4 S2'
_chemical_formula_sum 'C22 H25 N2 O4 S2'
_chemical_formula_weight 445.56
_chemical_name_systematic
; 
 ? 
;
_space_group_IT_number 2
_symmetry_cell_setting triclinic
_symmetry_space_group_name_Hall '-P 1'
_symmetry_space_group_name_H-M 'P -1'
_atom_sites_solution_hydrogens geom
_atom_sites_solution_primary direct
_atom_sites_solution_secondary difmap
_audit_creation_method SHELXL-97
_cell_angle_alpha 89.740(7)
_cell_angle_beta 87.881(7)
_cell_angle_gamma 83.068(7)
_cell_formula_units_Z 2
_cell_length_a 6.6422(6)
_cell_length_b 8.0514(7)
_cell_length_c 20.8031(17)
_cell_measurement_reflns_used 3704
_cell_measurement_temperature 293(2)
_cell_measurement_theta_max 28.2150
_cell_measurement_theta_min 3.2110
_cell_volume 1103.64(17)
_computing_cell_refinement
;
CrysAlisPro, Agilent Technologies,
Version 1.171.36.32 (release 02-08-2013 CrysAlis171 .NET)
(compiled Aug  2 2013,16:46:58)
;
_computing_data_collection
;
CrysAlisPro, Agilent Technologies,
Version 1.171.36.32 (release 02-08-2013 CrysAlis171 .NET)
(compiled Aug  2 2013,16:46:58)
;
_computing_data_reduction
;
CrysAlisPro, Agilent Technologies,
Version 1.171.36.32 (release 02-08-2013 CrysAlis171 .NET)
(compiled Aug  2 2013,16:46:58)
;
_computing_structure_refinement 'SHELXL-97 (Sheldrick, 1997)'
_computing_structure_solution 'SHELXS-97 (Sheldrick, 1990)'
_diffrn_ambient_temperature 293(2)
_diffrn_measured_fraction_theta_full 0.999
_diffrn_measured_fraction_theta_max 0.999
_diffrn_measurement_device_type 'Xcalibur, Atlas, Gemini'
_diffrn_radiation_monochromator graphite
_diffrn_radiation_source 'fine-focus sealed tube'
_diffrn_radiation_type MoK\a
_diffrn_radiation_wavelength 0.71073
_diffrn_reflns_av_R_equivalents 0.0299
_diffrn_reflns_av_sigmaI/netI 0.0423
_diffrn_reflns_limit_h_max 8
_diffrn_reflns_limit_h_min -8
_diffrn_reflns_limit_k_max 9
_diffrn_reflns_limit_k_min -9
_diffrn_reflns_limit_l_max 25
_diffrn_reflns_limit_l_min -25
_diffrn_reflns_number 9766
_diffrn_reflns_theta_full 25.50
_diffrn_reflns_theta_max 25.50
_diffrn_reflns_theta_min 2.94
_exptl_absorpt_coefficient_mu 0.272
_exptl_absorpt_correction_T_max 1.00000
_exptl_absorpt_correction_T_min 0.92343
_exptl_absorpt_correction_type multi-scan
_exptl_absorpt_process_details 'Jacobson, R. (1998) Private communication'
_exptl_crystal_colour colourless
_exptl_crystal_density_diffrn 1.341
_exptl_crystal_density_method 'not measured'
_exptl_crystal_description block
_exptl_crystal_F_000 470
_exptl_crystal_size_max 0.7000
_exptl_crystal_size_mid 0.4000
_exptl_crystal_size_min 0.3000
_refine_diff_density_max 0.678
_refine_diff_density_min -0.444
_refine_diff_density_rms 0.055
_refine_ls_extinction_method none
_refine_ls_goodness_of_fit_ref 1.053
_refine_ls_hydrogen_treatment mixed
_refine_ls_matrix_type full
_refine_ls_number_parameters 276
_refine_ls_number_reflns 4085
_refine_ls_number_restraints 0
_refine_ls_restrained_S_all 1.053
_refine_ls_R_factor_all 0.0687
_refine_ls_R_factor_gt 0.0529
_refine_ls_shift/su_max 0.000
_refine_ls_shift/su_mean 0.000
_refine_ls_structure_factor_coef Fsqd
_refine_ls_weighting_details 'calc w=1/[\s^2^(Fo^2^)+(0.0411P)^2^+1.0745P] where P=(Fo^2^+2Fc^2^)/3'
_refine_ls_weighting_scheme calc
_refine_ls_wR_factor_gt 0.1178
_refine_ls_wR_factor_ref 0.1251
_reflns_number_gt 3284
_reflns_number_total 4085
_reflns_threshold_expression >2sigma(I)
_cod_data_source_file ol501312s_si_001.cif
_cod_data_source_block g140303c
_cod_depositor_comments 'Adding full bibliography for 1516579.cif.'
_cod_original_cell_volume 1103.65(17)
_cod_database_code 1516579

loop_
_symmetry_equiv_pos_as_xyz
'x, y, z'
'-x, -y, -z'

loop_
_atom_site_label
_atom_site_type_symbol
_atom_site_fract_x
_atom_site_fract_y
_atom_site_fract_z
_atom_site_U_iso_or_equiv
_atom_site_adp_type
_atom_site_occupancy
_atom_site_symmetry_multiplicity
_atom_site_calc_flag
_atom_site_refinement_flags
_atom_site_disorder_assembly
_atom_site_disorder_group
S1 S 0.78799(11) 0.78239(8) 0.40132(3) 0.03212(19) Uani 1 1 d . . .
S2 S 0.83581(11) 0.79309(9) 0.13429(3) 0.0353(2) Uani 1 1 d . . .
O1 O 0.6785(3) 0.6416(2) 0.40769(9) 0.0416(5) Uani 1 1 d . . .
O2 O 0.9667(3) 0.7923(2) 0.43568(9) 0.0420(5) Uani 1 1 d . . .
O3 O 0.9013(4) 0.9404(3) 0.10539(10) 0.0520(6) Uani 1 1 d . . .
O4 O 0.6297(3) 0.7607(3) 0.12750(10) 0.0456(5) Uani 1 1 d . . .
N1 N 0.8641(3) 0.7856(3) 0.32141(10) 0.0312(5) Uani 1 1 d . . .
N2 N 1.0157(3) 0.8846(3) 0.30756(11) 0.0343(5) Uani 1 1 d . . .
C1 C 0.6225(4) 0.9673(3) 0.41102(12) 0.0284(6) Uani 1 1 d . . .
C2 C 0.6919(4) 1.1052(3) 0.43824(13) 0.0333(6) Uani 1 1 d . . .
H2 H 0.8241 1.0999 0.4520 0.040 Uiso 1 1 calc R . .
C3 C 0.5594(4) 1.2510(3) 0.44442(13) 0.0375(7) Uani 1 1 d . . .
H3 H 0.6036 1.3443 0.4630 0.045 Uiso 1 1 calc R . .
C4 C 0.3624(4) 1.2618(3) 0.42359(13) 0.0335(6) Uani 1 1 d . . .
C5 C 0.2972(4) 1.1203(3) 0.39744(14) 0.0384(7) Uani 1 1 d . . .
H5 H 0.1646 1.1250 0.3840 0.046 Uiso 1 1 calc R . .
C6 C 0.4249(4) 0.9731(3) 0.39102(14) 0.0361(6) Uani 1 1 d . . .
H6 H 0.3795 0.8789 0.3735 0.043 Uiso 1 1 calc R . .
C7 C 0.2238(5) 1.4233(4) 0.42893(15) 0.0483(8) Uani 1 1 d . . .
H7A H 0.2673 1.5019 0.3981 0.073 Uiso 1 1 calc R . .
H7B H 0.2278 1.4679 0.4715 0.073 Uiso 1 1 calc R . .
H7C H 0.0876 1.4032 0.4205 0.073 Uiso 1 1 calc R . .
C8 C 1.0273(4) 0.8947(3) 0.24462(13) 0.0316(6) Uani 1 1 d . . .
C9 C 0.8801(4) 0.8043(3) 0.21663(13) 0.0298(6) Uani 1 1 d . . .
C10 C 0.7750(4) 0.7363(3) 0.26697(13) 0.0292(6) Uani 1 1 d . . .
C11 C 1.1830(5) 0.9917(4) 0.21324(15) 0.0452(8) Uani 1 1 d . . .
H11A H 1.2564 1.0405 0.2457 0.068 Uiso 1 1 calc R . .
H11B H 1.1167 1.0788 0.1870 0.068 Uiso 1 1 calc R . .
H11C H 1.2756 0.9181 0.1868 0.068 Uiso 1 1 calc R . .
C12 C 0.6109(4) 0.6243(4) 0.26617(14) 0.0401(7) Uani 1 1 d . A .
H12A H 0.5138 0.6658 0.2345 0.048 Uiso 1 1 calc R . .
H12B H 0.5402 0.6293 0.3079 0.048 Uiso 1 1 calc R . .
C13 C 0.6888(7) 0.4416(5) 0.2507(3) 0.0893(15) Uani 1 1 d . . .
C14 C 0.8292(13) 0.3631(10) 0.2950(4) 0.0508(19) Uiso 0.50 1 d P A 1
H14A H 0.7707 0.3748 0.3379 0.076 Uiso 0.50 1 calc PR A 1
H14B H 0.9518 0.4152 0.2923 0.076 Uiso 0.50 1 calc PR A 1
H14C H 0.8594 0.2465 0.2846 0.076 Uiso 0.50 1 calc PR A 1
C15 C 0.5530(12) 0.3185(10) 0.2479(4) 0.0554(19) Uiso 0.50 1 d P A 1
H15A H 0.6290 0.2097 0.2437 0.083 Uiso 0.50 1 calc PR A 1
H15B H 0.4689 0.3400 0.2115 0.083 Uiso 0.50 1 calc PR A 1
H15C H 0.4692 0.3228 0.2866 0.083 Uiso 0.50 1 calc PR A 1
C14A C 0.8884(18) 0.3722(15) 0.2760(6) 0.093(4) Uiso 0.50 1 d P A 2
H14D H 0.8807 0.3747 0.3221 0.139 Uiso 0.50 1 calc PR A 2
H14E H 0.9910 0.4383 0.2605 0.139 Uiso 0.50 1 calc PR A 2
H14F H 0.9221 0.2588 0.2616 0.139 Uiso 0.50 1 calc PR A 2
C15A C 0.4684(13) 0.3656(11) 0.2451(4) 0.066(2) Uiso 0.50 1 d P A 2
H15D H 0.4856 0.2700 0.2171 0.098 Uiso 0.50 1 calc PR A 2
H15E H 0.3702 0.4499 0.2279 0.098 Uiso 0.50 1 calc PR A 2
H15F H 0.4220 0.3329 0.2870 0.098 Uiso 0.50 1 calc PR A 2
C16 C 0.9960(4) 0.6179(3) 0.10475(12) 0.0334(6) Uani 1 1 d . B .
C17 C 1.2001(5) 0.6300(5) 0.09355(16) 0.0521(9) Uani 1 1 d . . .
H17 H 1.2518 0.7306 0.1002 0.062 Uiso 1 1 calc R . .
C18 C 1.3256(5) 0.4910(5) 0.07248(18) 0.0665(11) Uani 1 1 d . B .
H18 H 1.4628 0.4991 0.0646 0.080 Uiso 1 1 calc R . .
C19 C 1.2524(6) 0.3386(5) 0.06268(15) 0.0557(9) Uani 1 1 d . . .
C20 C 1.0478(6) 0.3317(4) 0.07158(15) 0.0518(9) Uani 1 1 d . B .
H20 H 0.9948 0.2324 0.0634 0.062 Uiso 1 1 calc R . .
C21 C 0.9197(5) 0.4703(4) 0.09255(14) 0.0421(7) Uani 1 1 d . . .
H21 H 0.7814 0.4638 0.0984 0.051 Uiso 1 1 calc R B .
C22 C 1.3613(13) 0.1649(10) 0.0444(4) 0.056(2) Uiso 0.50 1 d P B 1
H22A H 1.2626 0.0910 0.0356 0.085 Uiso 0.50 1 calc PR B 1
H22B H 1.4419 0.1210 0.0794 0.085 Uiso 0.50 1 calc PR B 1
H22C H 1.4475 0.1742 0.0068 0.085 Uiso 0.50 1 calc PR B 1
C22A C 1.4253(12) 0.2064(10) 0.0408(4) 0.053(2) Uiso 0.50 1 d P B 2
H22D H 1.4997 0.1648 0.0774 0.079 Uiso 0.50 1 calc PR B 2
H22E H 1.5144 0.2555 0.0108 0.079 Uiso 0.50 1 calc PR B 2
H22F H 1.3705 0.1160 0.0203 0.079 Uiso 0.50 1 calc PR B 2

loop_
_atom_site_aniso_label
_atom_site_aniso_U_11
_atom_site_aniso_U_22
_atom_site_aniso_U_33
_atom_site_aniso_U_23
_atom_site_aniso_U_13
_atom_site_aniso_U_12
S1 0.0377(4) 0.0249(3) 0.0325(4) -0.0022(3) -0.0002(3) 0.0014(3)
S2 0.0360(4) 0.0349(4) 0.0353(4) 0.0030(3) -0.0037(3) -0.0049(3)
O1 0.0581(13) 0.0257(10) 0.0408(11) 0.0000(8) 0.0067(10) -0.0066(9)
O2 0.0422(12) 0.0406(11) 0.0407(11) -0.0045(9) -0.0104(9) 0.0082(9)
O3 0.0708(16) 0.0407(12) 0.0462(13) 0.0131(10) -0.0039(11) -0.0132(11)
O4 0.0329(11) 0.0588(13) 0.0449(12) 0.0003(10) -0.0088(9) -0.0025(10)
N1 0.0313(12) 0.0274(11) 0.0347(12) -0.0064(9) 0.0018(10) -0.0042(10)
N2 0.0329(13) 0.0321(12) 0.0391(14) -0.0068(10) 0.0013(10) -0.0089(10)
C1 0.0313(14) 0.0242(13) 0.0292(14) -0.0014(10) 0.0010(11) -0.0020(11)
C2 0.0308(15) 0.0330(14) 0.0362(15) -0.0054(12) -0.0018(12) -0.0039(12)
C3 0.0469(18) 0.0275(14) 0.0383(16) -0.0074(12) -0.0010(13) -0.0050(13)
C4 0.0389(16) 0.0304(14) 0.0292(14) -0.0007(11) 0.0020(12) 0.0033(12)
C5 0.0306(15) 0.0406(16) 0.0433(17) -0.0031(13) -0.0038(13) 0.0003(13)
C6 0.0343(16) 0.0322(14) 0.0426(16) -0.0090(12) -0.0014(13) -0.0072(12)
C7 0.055(2) 0.0403(17) 0.0461(18) -0.0049(14) -0.0056(15) 0.0112(15)
C8 0.0305(14) 0.0254(13) 0.0394(16) -0.0038(11) 0.0006(12) -0.0052(11)
C9 0.0299(14) 0.0253(13) 0.0339(14) -0.0027(11) 0.0006(11) -0.0022(11)
C10 0.0295(14) 0.0224(12) 0.0350(15) -0.0021(11) -0.0004(12) -0.0006(11)
C11 0.0425(18) 0.0465(17) 0.0499(19) -0.0048(15) 0.0024(14) -0.0197(15)
C12 0.0396(17) 0.0479(17) 0.0363(16) 0.0032(13) -0.0041(13) -0.0190(14)
C13 0.097(3) 0.050(2) 0.128(4) -0.027(2) 0.018(3) -0.047(2)
C16 0.0338(15) 0.0409(15) 0.0261(14) -0.0019(12) -0.0023(11) -0.0066(12)
C17 0.0369(18) 0.067(2) 0.054(2) -0.0261(17) -0.0001(15) -0.0125(16)
C18 0.0368(19) 0.097(3) 0.064(2) -0.037(2) -0.0039(17) 0.0038(19)
C19 0.067(2) 0.063(2) 0.0312(17) -0.0107(15) -0.0062(16) 0.0169(19)
C20 0.077(3) 0.0381(17) 0.0403(18) -0.0002(14) 0.0012(17) -0.0083(17)
C21 0.0438(18) 0.0430(17) 0.0411(17) 0.0007(13) 0.0011(14) -0.0125(14)

loop_
_atom_type_symbol
_atom_type_description
_atom_type_scat_dispersion_real
_atom_type_scat_dispersion_imag
_atom_type_scat_source
C C 0.0033 0.0016 'International Tables Vol C Tables 4.2.6.8 and 6.1.1.4'
H H 0.0000 0.0000 'International Tables Vol C Tables 4.2.6.8 and 6.1.1.4'
N N 0.0061 0.0033 'International Tables Vol C Tables 4.2.6.8 and 6.1.1.4'
O O 0.0106 0.0060 'International Tables Vol C Tables 4.2.6.8 and 6.1.1.4'
S S 0.1246 0.1234 'International Tables Vol C Tables 4.2.6.8 and 6.1.1.4'

loop_
_geom_angle_atom_site_label_1
_geom_angle_atom_site_label_2
_geom_angle_atom_site_label_3
_geom_angle
O2 S1 O1 121.22(12)
O2 S1 N1 105.14(12)
O1 S1 N1 104.99(11)
O2 S1 C1 110.13(12)
O1 S1 C1 110.07(12)
N1 S1 C1 103.57(11)
O3 S2 O4 119.09(13)
O3 S2 C9 106.59(13)
O4 S2 C9 108.11(13)
O3 S2 C16 108.36(13)
O4 S2 C16 107.88(13)
C9 S2 C16 106.12(12)
C10 N1 N2 112.6(2)
C10 N1 S1 131.28(18)
N2 N1 S1 114.57(17)
C8 N2 N1 105.5(2)
C2 C1 C6 121.4(2)
C2 C1 S1 119.2(2)
C6 C1 S1 119.4(2)
C1 C2 C3 118.2(3)
C1 C2 H2 120.9
C3 C2 H2 120.9
C2 C3 C4 121.7(3)
C2 C3 H3 119.1
C4 C3 H3 119.1
C3 C4 C5 118.4(2)
C3 C4 C7 120.6(3)
C5 C4 C7 121.0(3)
C6 C5 C4 121.2(3)
C6 C5 H5 119.4
C4 C5 H5 119.4
C5 C6 C1 119.0(3)
C5 C6 H6 120.5
C1 C6 H6 120.5
C4 C7 H7A 109.5
C4 C7 H7B 109.5
H7A C7 H7B 109.5
C4 C7 H7C 109.5
H7A C7 H7C 109.5
H7B C7 H7C 109.5
N2 C8 C9 110.6(2)
N2 C8 C11 119.2(2)
C9 C8 C11 130.2(3)
C10 C9 C8 106.8(2)
C10 C9 S2 127.4(2)
C8 C9 S2 125.7(2)
N1 C10 C9 104.4(2)
N1 C10 C12 125.2(2)
C9 C10 C12 130.3(2)
C8 C11 H11A 109.5
C8 C11 H11B 109.5
H11A C11 H11B 109.5
C8 C11 H11C 109.5
H11A C11 H11C 109.5
H11B C11 H11C 109.5
C10 C12 C13 113.7(3)
C10 C12 H12A 108.8
C13 C12 H12A 108.8
C10 C12 H12B 108.8
C13 C12 H12B 108.8
H12A C12 H12B 107.7
C15 C13 C14 99.9(5)
C15 C13 C14A 112.0(7)
C14 C13 C14A 22.0(5)
C15 C13 C12 121.0(5)
C14 C13 C12 114.7(5)
C14A C13 C12 117.7(5)
C15 C13 C15A 22.4(4)
C14 C13 C15A 117.6(5)
C14A C13 C15A 133.3(6)
C12 C13 C15A 99.5(4)
C13 C14 H14A 109.5
C13 C14 H14B 109.5
C13 C14 H14C 109.5
C13 C15 H15A 109.5
C13 C15 H15B 109.5
C13 C15 H15C 109.5
C13 C14A H14D 109.5
C13 C14A H14E 109.5
H14D C14A H14E 109.5
C13 C14A H14F 109.5
H14D C14A H14F 109.5
H14E C14A H14F 109.5
C13 C15A H15D 109.5
C13 C15A H15E 109.5
H15D C15A H15E 109.5
C13 C15A H15F 109.5
H15D C15A H15F 109.5
H15E C15A H15F 109.5
C21 C16 C17 120.0(3)
C21 C16 S2 120.6(2)
C17 C16 S2 119.3(2)
C18 C17 C16 119.0(3)
C18 C17 H17 120.5
C16 C17 H17 120.5
C17 C18 C19 121.7(3)
C17 C18 H18 119.2
C19 C18 H18 119.2
C20 C19 C18 118.1(3)
C20 C19 C22A 131.5(4)
C18 C19 C22A 110.3(4)
C20 C19 C22 110.2(4)
C18 C19 C22 131.6(5)
C22A C19 C22 21.6(4)
C19 C20 C21 120.8(3)
C19 C20 H20 119.6
C21 C20 H20 119.6
C16 C21 C20 120.2(3)
C16 C21 H21 119.9
C20 C21 H21 119.9
C19 C22 H22A 109.5
C19 C22 H22B 109.5
C19 C22 H22C 109.5
C19 C22A H22D 109.5
C19 C22A H22E 109.5
H22D C22A H22E 109.5
C19 C22A H22F 109.5
H22D C22A H22F 109.5
H22E C22A H22F 109.5

loop_
_geom_bond_atom_site_label_1
_geom_bond_atom_site_label_2
_geom_bond_distance
S1 O2 1.419(2)
S1 O1 1.422(2)
S1 N1 1.721(2)
S1 C1 1.748(3)
S2 O3 1.434(2)
S2 O4 1.436(2)
S2 C9 1.753(3)
S2 C16 1.760(3)
N1 C10 1.379(3)
N1 N2 1.379(3)
N2 C8 1.311(3)
C1 C2 1.383(4)
C1 C6 1.387(4)
C2 C3 1.383(4)
C2 H2 0.9300
C3 C4 1.386(4)
C3 H3 0.9300
C4 C5 1.387(4)
C4 C7 1.502(4)
C5 C6 1.376(4)
C5 H5 0.9300
C6 H6 0.9300
C7 H7A 0.9600
C7 H7B 0.9600
C7 H7C 0.9600
C8 C9 1.429(4)
C8 C11 1.499(4)
C9 C10 1.385(4)
C10 C12 1.496(4)
C11 H11A 0.9600
C11 H11B 0.9600
C11 H11C 0.9600
C12 C13 1.531(5)
C12 H12A 0.9700
C12 H12B 0.9700
C13 C15 1.421(8)
C13 C14 1.426(9)
C13 C14A 1.488(12)
C13 C15A 1.662(9)
C14 H14A 0.9600
C14 H14B 0.9600
C14 H14C 0.9600
C15 H15A 0.9600
C15 H15B 0.9600
C15 H15C 0.9600
C14A H14D 0.9600
C14A H14E 0.9600
C14A H14F 0.9600
C15A H15D 0.9600
C15A H15E 0.9600
C15A H15F 0.9600
C16 C21 1.376(4)
C16 C17 1.382(4)
C17 C18 1.375(5)
C17 H17 0.9300
C18 C19 1.392(5)
C18 H18 0.9300
C19 C20 1.373(5)
C19 C22A 1.526(8)
C19 C22 1.538(8)
C20 C21 1.381(4)
C20 H20 0.9300
C21 H21 0.9300
C22 H22A 0.9600
C22 H22B 0.9600
C22 H22C 0.9600
C22A H22D 0.9600
C22A H22E 0.9600
C22A H22F 0.9600
